data_2217821
loop_
_publ_author_name
'Zeng, Jian-Zhong'
'Yi, Xiu-Guang'
'Lin, Jun-Yue'
'Ying, Shao-Ming'
'Huang, Gan-Sheng'

_publ_section_title
Diaquabis(5-carboxy-2-methyl-1<i>H</i>-imidazole-4-carboxylato-\k^2^<i>N</i>^3^,<i>O</i>^4^)manganese(II)
_journal_coeditor_code RZ2194
_journal_issue 3
_journal_name_full 'Acta Crystallographica Section E'
_journal_page_first m476
_journal_paper_doi 10.1107/S160053680800411X
_journal_volume 64
_journal_year 2008
_chemical_formula_iupac '[Mn (C6 H5 N2 O4)2 (H2 O)2]'
_chemical_formula_moiety 'C12 H14 Mn N4 O10'
_chemical_formula_sum 'C12 H14 Mn N4 O10'
_chemical_formula_weight 429.21
_chemical_name_systematic
;
Diaquabis(5-carboxy-2-methyl-1H-imidazole-4-carboxylato-
\k^2^N^3^,O^4^)manganese(II)
;
_space_group_IT_number 14
_symmetry_cell_setting monoclinic
_symmetry_space_group_name_Hall '-P 2ybc'
_symmetry_space_group_name_H-M 'P 1 21/c 1'
_atom_sites_solution_hydrogens geom
_atom_sites_solution_primary direct
_atom_sites_solution_secondary difmap
_audit_creation_method SHELXL97
_cell_angle_alpha 90.00
_cell_angle_beta 101.355(2)
_cell_angle_gamma 90.00
_cell_formula_units_Z 2
_cell_length_a 12.2047(12)
_cell_length_b 9.1607(9)
_cell_length_c 7.3860(7)
_cell_measurement_reflns_used 3147
_cell_measurement_temperature 293(2)
_cell_measurement_theta_max 28.23
_cell_measurement_theta_min 2.80
_cell_volume 809.62(14)
_computing_cell_refinement 'SAINT (Bruker, 2004)'
_computing_data_collection 'SMART (Bruker, 2004)'
_computing_data_reduction 'SAINT (Bruker, 2004)'
_computing_molecular_graphics 'SHELXTL (Version 5.1; Sheldrick, 2008)'
_computing_publication_material 'SHELXTL (Version 5.1; Sheldrick, 2008)'
_computing_structure_refinement 'SHELXL97 (Sheldrick, 2008)'
_computing_structure_solution 'SHELXS97 (Sheldrick, 2008)'
_diffrn_ambient_temperature 293(2)
_diffrn_measured_fraction_theta_full 0.961
_diffrn_measured_fraction_theta_max 0.961
_diffrn_measurement_device_type 'Bruker APEX area-detector'
_diffrn_measurement_method '\f and \w'
_diffrn_radiation_monochromator graphite
_diffrn_radiation_source 'fine-focus sealed tube'
_diffrn_radiation_type MoK\a
_diffrn_radiation_wavelength 0.71073
_diffrn_reflns_av_R_equivalents 0.0328
_diffrn_reflns_av_sigmaI/netI 0.0388
_diffrn_reflns_limit_h_max 16
_diffrn_reflns_limit_h_min -16
_diffrn_reflns_limit_k_max 12
_diffrn_reflns_limit_k_min -12
_diffrn_reflns_limit_l_max 9
_diffrn_reflns_limit_l_min -9
_diffrn_reflns_number 5936
_diffrn_reflns_theta_full 28.32
_diffrn_reflns_theta_max 28.32
_diffrn_reflns_theta_min 2.80
_diffrn_standards_decay_% <0.1%
_diffrn_standards_interval_count 0
_diffrn_standards_interval_time 0
_diffrn_standards_number 0
_exptl_absorpt_coefficient_mu 0.882
_exptl_absorpt_correction_T_max 0.9016
_exptl_absorpt_correction_T_min 0.7778
_exptl_absorpt_correction_type multi-scan
_exptl_absorpt_process_details '(SADABS; Sheldrick, 2002)'
_exptl_crystal_colour colourless
_exptl_crystal_density_diffrn 1.761
_exptl_crystal_density_method 'not measured'
_exptl_crystal_description plate
_exptl_crystal_F_000 438
_exptl_crystal_size_max 0.30
_exptl_crystal_size_mid 0.21
_exptl_crystal_size_min 0.12
_refine_diff_density_max 0.352
_refine_diff_density_min -0.351
_refine_ls_extinction_method none
_refine_ls_goodness_of_fit_ref 0.962
_refine_ls_hydrogen_treatment mixed
_refine_ls_matrix_type full
_refine_ls_number_parameters 132
_refine_ls_number_reflns 1931
_refine_ls_number_restraints 0
_refine_ls_restrained_S_all 0.962
_refine_ls_R_factor_all 0.0441
_refine_ls_R_factor_gt 0.0325
_refine_ls_shift/su_max 0.000
_refine_ls_shift/su_mean 0.000
_refine_ls_structure_factor_coef Fsqd
_refine_ls_weighting_details 'calc w = 1/[\s^2^(Fo^2^)+(0.0578P)^2^] where P=(Fo^2^+2Fc^2^)/3'
_refine_ls_weighting_scheme calc
_refine_ls_wR_factor_gt 0.0934
_refine_ls_wR_factor_ref 0.0956
_reflns_number_gt 1387
_reflns_number_total 1931
_reflns_threshold_expression >2sigma(I)
_cod_data_source_file rz2194.cif
_cod_data_source_block I
_cod_original_sg_symbol_H-M 'P 21/c'
_cod_database_code 2217821
_cod_database_fobs_code 2217821

loop_
_symmetry_equiv_pos_as_xyz
'x, y, z'
'-x, y+1/2, -z+1/2'
'-x, -y, -z'
'x, -y-1/2, z-1/2'

loop_
_atom_site_type_symbol
_atom_site_label
_atom_site_fract_x
_atom_site_fract_y
_atom_site_fract_z
_atom_site_U_iso_or_equiv
_atom_site_adp_type
_atom_site_calc_flag
_atom_site_refinement_flags
_atom_site_occupancy
Mn Mn1 0.0000 0.5000 0.0000 0.02937(16) Uani d S 1
N N1 0.18504(13) 0.50974(16) 0.1269(2) 0.0293(4) Uani d . 1
N N2 0.35369(14) 0.52117(17) 0.2952(3) 0.0363(4) Uani d . 1
H H2A 0.4143 0.5577 0.3581 0.044 Uiso calc R 1
O O1 0.50357(12) 0.30235(19) 0.4426(3) 0.0559(5) Uani d . 1
O O2 0.39335(12) 0.12886(16) 0.3029(2) 0.0484(4) Uani d . 1
H H2B 0.3298 0.1226 0.2415 0.073 Uiso calc R 1
O O3 0.19549(11) 0.11771(14) 0.1132(2) 0.0352(4) Uani d . 1
O O4 0.06082(11) 0.27347(14) -0.01036(19) 0.0330(3) Uani d . 1
O O5 -0.02904(16) 0.4590(2) 0.2723(3) 0.0459(5) Uani d . 1
C C1 0.2586(2) 0.7599(2) 0.2185(4) 0.0549(7) Uani d . 1
H H1A 0.1875 0.7922 0.1503 0.082 Uiso calc R 1
H H1B 0.3172 0.8005 0.1645 0.082 Uiso calc R 1
H H1C 0.2675 0.7915 0.3444 0.082 Uiso calc R 1
C C2 0.26397(16) 0.5981(2) 0.2124(3) 0.0339(5) Uani d . 1
C C3 0.41682(17) 0.2662(2) 0.3431(3) 0.0370(5) Uani d . 1
C C4 0.33359(15) 0.3766(2) 0.2638(3) 0.0309(5) Uani d . 1
C C5 0.22732(15) 0.3710(2) 0.1569(3) 0.0273(4) Uani d . 1
C C6 0.15691(15) 0.2449(2) 0.0818(3) 0.0277(4) Uani d . 1
H H5B -0.071(2) 0.499(2) 0.319(4) 0.041(8) Uiso d . 1
H H5A 0.001(2) 0.397(3) 0.336(4) 0.065(9) Uiso d . 1

loop_
_atom_site_aniso_label
_atom_site_aniso_U_11
_atom_site_aniso_U_22
_atom_site_aniso_U_33
_atom_site_aniso_U_12
_atom_site_aniso_U_13
_atom_site_aniso_U_23
Mn1 0.0254(2) 0.0274(2) 0.0312(3) 0.00137(17) -0.00438(17) 0.00092(17)
N1 0.0265(9) 0.0253(8) 0.0328(10) -0.0015(6) -0.0023(7) -0.0002(7)
N2 0.0232(8) 0.0327(10) 0.0468(12) -0.0040(7) -0.0081(7) -0.0053(8)
O1 0.0338(9) 0.0507(10) 0.0697(12) 0.0059(7) -0.0231(8) -0.0116(9)
O2 0.0350(8) 0.0358(9) 0.0650(11) 0.0064(7) -0.0127(7) -0.0026(7)
O3 0.0305(7) 0.0248(7) 0.0466(9) -0.0008(6) -0.0011(6) -0.0008(6)
O4 0.0275(7) 0.0276(7) 0.0379(9) -0.0018(6) -0.0080(6) -0.0034(6)
O5 0.0493(11) 0.0499(10) 0.0391(10) 0.0240(9) 0.0099(8) 0.0137(8)
C1 0.0500(15) 0.0375(13) 0.071(2) 0.0001(11) -0.0042(13) -0.0063(12)
C2 0.0283(10) 0.0309(10) 0.0388(13) -0.0037(8) -0.0029(9) -0.0022(9)
C3 0.0276(10) 0.0376(12) 0.0415(14) 0.0043(8) -0.0037(9) -0.0016(10)
C4 0.0244(10) 0.0317(11) 0.0335(12) -0.0012(8) -0.0022(8) -0.0025(8)
C5 0.0230(9) 0.0293(10) 0.0275(11) -0.0010(7) -0.0003(7) -0.0006(8)
C6 0.0255(10) 0.0276(10) 0.0286(11) -0.0023(8) 0.0015(8) -0.0010(8)

loop_
_atom_type_symbol
_atom_type_description
_atom_type_scat_dispersion_real
_atom_type_scat_dispersion_imag
_atom_type_scat_source
C C 0.0033 0.0016 'International Tables Vol C Tables 4.2.6.8 and 6.1.1.4'
H H 0.0000 0.0000 'International Tables Vol C Tables 4.2.6.8 and 6.1.1.4'
N N 0.0061 0.0033 'International Tables Vol C Tables 4.2.6.8 and 6.1.1.4'
O O 0.0106 0.0060 'International Tables Vol C Tables 4.2.6.8 and 6.1.1.4'
Mn Mn 0.3368 0.7283 'International Tables Vol C Tables 4.2.6.8 and 6.1.1.4'

loop_
_geom_angle_atom_site_label_1
_geom_angle_atom_site_label_2
_geom_angle_atom_site_label_3
_geom_angle_site_symmetry_1
_geom_angle_site_symmetry_3
_geom_angle
O5 Mn1 O5 3_565 . 180.00(10)
O5 Mn1 O4 3_565 . 90.77(6)
O5 Mn1 O4 . . 89.23(6)
O5 Mn1 O4 3_565 3_565 89.23(6)
O5 Mn1 O4 . 3_565 90.77(6)
O4 Mn1 O4 . 3_565 180.00(10)
O5 Mn1 N1 3_565 . 92.62(7)
O5 Mn1 N1 . . 87.38(7)
O4 Mn1 N1 . . 74.79(5)
O4 Mn1 N1 3_565 . 105.21(5)
O5 Mn1 N1 3_565 3_565 87.38(7)
O5 Mn1 N1 . 3_565 92.62(7)
O4 Mn1 N1 . 3_565 105.21(5)
O4 Mn1 N1 3_565 3_565 74.79(5)
N1 Mn1 N1 . 3_565 180.00(8)
C2 N1 C5 . . 105.93(16)
C2 N1 Mn1 . . 142.63(14)
C5 N1 Mn1 . . 110.00(11)
C2 N2 C4 . . 109.25(16)
C2 N2 H2A . . 125.4
C4 N2 H2A . . 125.4
C3 O2 H2B . . 109.5
C6 O4 Mn1 . . 117.32(11)
Mn1 O5 H5B . . 126(2)
Mn1 O5 H5A . . 124(2)
H5B O5 H5A . . 110(3)
C2 C1 H1A . . 109.5
C2 C1 H1B . . 109.5
H1A C1 H1B . . 109.5
C2 C1 H1C . . 109.5
H1A C1 H1C . . 109.5
H1B C1 H1C . . 109.5
N1 C2 N2 . . 110.42(18)
N1 C2 C1 . . 126.44(19)
N2 C2 C1 . . 123.14(18)
O1 C3 O2 . . 121.74(19)
O1 C3 C4 . . 120.44(19)
O2 C3 C4 . . 117.82(17)
N2 C4 C5 . . 104.59(16)
N2 C4 C3 . . 121.00(17)
C5 C4 C3 . . 134.39(18)
N1 C5 C4 . . 109.80(15)
N1 C5 C6 . . 119.32(16)
C4 C5 C6 . . 130.84(17)
O4 C6 O3 . . 124.39(16)
O4 C6 C5 . . 116.68(16)
O3 C6 C5 . . 118.93(16)

loop_
_geom_bond_atom_site_label_1
_geom_bond_atom_site_label_2
_geom_bond_site_symmetry_2
_geom_bond_distance
Mn1 O5 3_565 2.1433(19)
Mn1 O5 . 2.1433(19)
Mn1 O4 . 2.2103(13)
Mn1 O4 3_565 2.2103(13)
Mn1 N1 . 2.2700(16)
Mn1 N1 3_565 2.2700(16)
N1 C2 . 1.320(2)
N1 C5 . 1.373(2)
N2 C2 . 1.344(3)
N2 C4 . 1.358(2)
N2 H2A . 0.8600
O1 C3 . 1.210(2)
O2 C3 . 1.311(2)
O2 H2B . 0.8200
O3 C6 . 1.261(2)
O4 C6 . 1.262(2)
O5 H5B . 0.77(3)
O5 H5A . 0.78(3)
C1 C2 . 1.485(3)
C1 H1A . 0.9600
C1 H1B . 0.9600
C1 H1C . 0.9600
C3 C4 . 1.471(3)
C4 C5 . 1.380(3)
C5 C6 . 1.481(3)

loop_
_geom_hbond_atom_site_label_D
_geom_hbond_atom_site_label_H
_geom_hbond_atom_site_label_A
_geom_hbond_site_symmetry_A
_geom_hbond_distance_DH
_geom_hbond_distance_HA
_geom_hbond_distance_DA
_geom_hbond_angle_DHA
O5 H5B O3 2 0.77(3) 2.01(3) 2.763(2) 168(3)
O5 H5A O4 4_566 0.78(3) 1.98(3) 2.760(2) 174(3)
N2 H2A O1 3_666 0.86 2.06 2.841(2) 151.1
